data_9015935
loop_
_publ_author_name
'Wylie, E. M.'
'Burns, P. C.'

_publ_section_title
;
 Crystal structures of six new uranyl selenate and selenite compounds and
 their relationship with uranyl mineral structures
 Note: Compound 6
;
_journal_name_full 'The Canadian Mineralogist'
_journal_page_first 147
_journal_page_last 157
_journal_paper_doi 10.3749/canmin.50.1.147
_journal_volume 50
_journal_year 2012
_chemical_compound_source Synthetic
_chemical_formula_sum 'Cs2 H4 O25 Se5 U4'
_space_group_IT_number 14
_symmetry_space_group_name_Hall '-P 2yn'
_symmetry_space_group_name_H-M 'P 1 21/n 1'
_cell_angle_alpha 90
_cell_angle_beta 90.393
_cell_angle_gamma 90
_cell_formula_units_Z 4
_cell_length_a 10.913
_cell_length_b 12.427
_cell_length_c 18.448
_cell_volume 2501.782
_database_code_amcsd 0019090
_exptl_crystal_density_diffrn 5.354
_cod_original_formula_sum 'U4 Cs2 Se5 O25 H4'
_cod_database_code 9015935
_amcsd_formula_title U4Cs2Se5O25

loop_
_space_group_symop_operation_xyz
x,y,z
1/2+x,1/2-y,1/2+z
1/2-x,1/2+y,1/2-z
-x,-y,-z

loop_
_atom_site_aniso_label
_atom_site_aniso_U_11
_atom_site_aniso_U_22
_atom_site_aniso_U_33
_atom_site_aniso_U_12
_atom_site_aniso_U_13
_atom_site_aniso_U_23
U1 0.00610 0.01130 0.00610 0.00010 0.00040 0.00030
U2 0.00590 0.01130 0.00570 -0.00010 0.00030 -0.00080
U3 0.00640 0.01050 0.00690 -0.00040 -0.00040 0.00040
U4 0.00600 0.00990 0.00660 0.00010 0.00040 -0.00080
Cs1 0.02430 0.01850 0.03900 -0.00380 -0.00470 0.00430
Cs2 0.04040 0.01490 0.03500 0.00170 0.01740 0.00350
Se1 0.00570 0.01090 0.00730 -0.00010 0.00190 -0.00060
Se2 0.00670 0.01230 0.00620 0.00140 0.00050 -0.00010
Se3 0.00630 0.01320 0.00970 -0.00090 -0.00010 -0.00180
Se4 0.00660 0.01430 0.00750 0.00070 -0.00090 -0.00170
Se5 0.00570 0.01170 0.00700 -0.00080 0.00030 -0.00130

loop_
_atom_site_label
_atom_site_fract_x
_atom_site_fract_y
_atom_site_fract_z
_atom_site_occupancy
_atom_site_U_iso_or_equiv
_atom_site_type_symbol
_atom_site_attached_hydrogens
U1 0.73900 0.86175 0.17886 1.00000 0.00782 U 0
U2 0.44464 0.19852 0.01753 1.00000 0.00766 U 0
U3 0.16773 0.79090 -0.00295 1.00000 0.00795 U 0
U4 0.25014 0.23466 0.20914 1.00000 0.00751 U 0
Cs1 0.99212 0.54470 0.15661 1.00000 0.02730 Cs 0
Cs2 0.39356 0.52364 0.10535 1.00000 0.03000 Cs 0
Se1 0.14978 0.13421 0.02017 1.00000 0.00800 Se 0
Se2 0.07673 0.90689 0.17951 1.00000 0.00840 Se 0
Se3 0.08895 0.77475 -0.18237 1.00000 0.00970 Se 0
Se4 0.59145 0.23683 0.17017 1.00000 0.00950 Se 0
Se5 0.40104 0.85818 0.13498 1.00000 0.00810 Se 0
O1 0.43620 0.33530 -0.01050 1.00000 0.01000 O 0
O2 0.09320 0.77720 0.21070 1.00000 0.00800 O 0
O3 0.04660 0.22560 -0.01000 1.00000 0.00900 O 0
O4 0.55240 0.83370 0.11440 1.00000 0.00700 O 0
O5 0.15350 0.89890 0.10040 1.00000 0.00900 O 0
O6 0.64130 0.23720 0.08230 1.00000 0.01000 O 0
O7 0.44320 0.26850 0.14310 1.00000 0.01000 O 0
O8 0.94370 0.82260 -0.17990 1.00000 0.01200 O 0
O9 0.17690 0.66650 0.04440 1.00000 0.01200 O 0
O10 0.21510 0.37350 0.19650 1.00000 0.01000 O 0
O11 0.25720 0.13960 -0.04650 1.00000 0.01200 O 0
O12 0.70190 0.00070 0.19050 1.00000 0.01400 O 0
O13 0.35370 0.74540 0.17740 1.00000 0.01400 O 0
O14 0.10120 0.70250 -0.10460 1.00000 0.01200 O 0
O15 0.14970 0.91350 -0.05260 1.00000 0.01300 O 0
O16 0.29060 0.09800 0.22520 1.00000 0.01400 O 0
O17 0.08020 0.66790 -0.23970 1.00000 0.00900 O 0
O18 0.77100 0.72080 0.17530 1.00000 0.01200 O 0
O19 0.24350 0.21060 0.07750 1.00000 0.01400 O 0
O20 0.36420 0.82930 0.04630 1.00000 0.01300 O 0
O21 0.64940 0.35150 0.20390 1.00000 0.01100 O 0
O22 -0.06850 0.90650 0.14990 1.00000 0.01200 O 0
O23 0.45440 0.06840 0.05440 1.00000 0.01400 O 0
Wat24 0.12190 0.44130 0.01570 1.00000 0.06000 O 2
Wat25 0.29900 0.49700 -0.08940 1.00000 0.07000 O 2

loop_
_cod_changelog_entry_id
_cod_changelog_entry_author
_cod_changelog_entry_date
_cod_changelog_entry_text
1
;cod-tools version 3.8.0
Id: cif_guess_AMCSD_atom_types 9574 2023-05-10 09:00:05Z saulius
;
2023-05-10T18:56:33+03:00
;Derived atom types and hydrogen counts
from atom names that follow the AMCSD naming convention
(Wat == water, O-H == hydroxyl).
;

loop_
_cod_related_entry_id
_cod_related_entry_database
_cod_related_entry_code
1 AMCSD 0019090
